data_7105638
loop_
_publ_author_name
'Braunschweig, Holger'
'Brenner, Peter'
'Cogswell, Paul'
'Kraft, Katharina'
'Schwab, Katrin'

_publ_section_title
;
 Oxidative addition of the bismuth-chloride bond: synthesis and structure
 of trans-[PtCl(PCy3)2{BiCl2}].
;
_journal_issue 42
_journal_name_full 'Chemical communications (Cambridge, England)'
_journal_page_first 7894
_journal_page_last 7896
_journal_paper_doi 10.1039/c0cc00639d
_journal_volume 46
_journal_year 2010
_chemical_formula_moiety 'C36 H66 Bi Cl3 P2 Pt'
_chemical_formula_sum 'C36 H66 Bi Cl3 P2 Pt'
_chemical_formula_weight 1071.25
_chemical_name_common
;
?
;
_chemical_name_systematic
;
?
;
_space_group_IT_number 2
_symmetry_cell_setting triclinic
_symmetry_space_group_name_Hall '-P 1'
_symmetry_space_group_name_H-M 'P -1'
_atom_sites_solution_hydrogens geom
_atom_sites_solution_primary direct
_atom_sites_solution_secondary difmap
_audit_creation_method SHELXL-97
_cell_angle_alpha 67.172(3)
_cell_angle_beta 73.762(3)
_cell_angle_gamma 70.305(3)
_cell_formula_units_Z 2
_cell_length_a 12.537(3)
_cell_length_b 13.365(3)
_cell_length_c 13.928(4)
_cell_measurement_reflns_used 8087
_cell_measurement_temperature 173(2)
_cell_measurement_theta_max 28.33
_cell_measurement_theta_min 2.57
_cell_volume 1995.1(9)
_computing_cell_refinement 'Saint-NT v. 7.23'
_computing_data_collection 'Smart-NT v. 5.63'
_computing_data_reduction 'Saint-NT v. 7.23'
_computing_molecular_graphics 'XP in ShelxTL-97'
_computing_publication_material 'XP in ShelxTL-97'
_computing_structure_refinement 'SHELXL-97 (Sheldrick, 1997)'
_computing_structure_solution 'SHELXS-97 (Sheldrick, 1990)'
_diffrn_ambient_temperature 173(2)
_diffrn_measured_fraction_theta_full 1.000
_diffrn_measured_fraction_theta_max 0.994
_diffrn_measurement_device_type 'CCD area detector'
_diffrn_measurement_method 'phi and omega scans'
_diffrn_radiation_monochromator graphite
_diffrn_radiation_source 'sealed tube'
_diffrn_radiation_type MoK\a
_diffrn_radiation_wavelength 0.71073
_diffrn_reflns_av_R_equivalents 0.0427
_diffrn_reflns_av_sigmaI/netI 0.0370
_diffrn_reflns_limit_h_max 16
_diffrn_reflns_limit_h_min -16
_diffrn_reflns_limit_k_max 17
_diffrn_reflns_limit_k_min -17
_diffrn_reflns_limit_l_max 18
_diffrn_reflns_limit_l_min -18
_diffrn_reflns_number 39670
_diffrn_reflns_theta_full 26.00
_diffrn_reflns_theta_max 28.33
_diffrn_reflns_theta_min 1.61
_exptl_absorpt_coefficient_mu 8.212
_exptl_absorpt_correction_T_max 0.373
_exptl_absorpt_correction_T_min 0.186
_exptl_absorpt_correction_type multi-scan
_exptl_absorpt_process_details 'SadAbs-2008/1 (Bruker, 2008)'
_exptl_crystal_colour orange
_exptl_crystal_density_diffrn 1.783
_exptl_crystal_density_method 'not measured'
_exptl_crystal_description block
_exptl_crystal_F_000 1048
_exptl_crystal_size_max 0.22
_exptl_crystal_size_mid 0.13
_exptl_crystal_size_min 0.12
_refine_diff_density_max 1.009
_refine_diff_density_min -0.979
_refine_diff_density_rms 0.284
_refine_ls_extinction_method none
_refine_ls_goodness_of_fit_ref 1.155
_refine_ls_hydrogen_treatment constr
_refine_ls_matrix_type full
_refine_ls_number_parameters 388
_refine_ls_number_reflns 9891
_refine_ls_number_restraints 0
_refine_ls_restrained_S_all 1.155
_refine_ls_R_factor_all 0.0249
_refine_ls_R_factor_gt 0.0212
_refine_ls_shift/su_max 0.002
_refine_ls_shift/su_mean 0.000
_refine_ls_structure_factor_coef Fsqd
_refine_ls_weighting_details 'calc w=1/[\s^2^(Fo^2^)+(0.0336P)^2^+0.0000P] where P=(Fo^2^+2Fc^2^)/3'
_refine_ls_weighting_scheme calc
_refine_ls_wR_factor_gt 0.0557
_refine_ls_wR_factor_ref 0.0694
_reflns_number_gt 9104
_reflns_number_total 9891
_reflns_threshold_expression >2sigma(I)
_cod_data_source_file C0CC00639D.TXT
_cod_data_source_block KG137
_cod_depositor_comments
;
The following automatic conversions were performed:
'_symmetry_cell_setting' value 'Triclinic' changed to 'triclinic'
according to '/home/saulius/struct/CIF-dictionaries/cif_core.dic'
dictionary named 'cif_core.dic' version 2.4.1 from 2010-06-29.

Automatic conversion script
Id: cif_fix_enum 1527 2010-12-29 10:47:43Z saulius 

 Adding full bibliography for 7105638.cif.
;
_cod_original_cell_volume 1994.9(9)
_cod_original_sg_symbol_Hall '-P 1 '
_cod_original_sg_symbol_H-M 'P-1 '
_cod_database_code 7105638

loop_
_symmetry_equiv_pos_as_xyz
'x, y, z'
'-x, -y, -z'

loop_
_atom_site_label
_atom_site_type_symbol
_atom_site_fract_x
_atom_site_fract_y
_atom_site_fract_z
_atom_site_U_iso_or_equiv
_atom_site_adp_type
_atom_site_occupancy
_atom_site_symmetry_multiplicity
_atom_site_calc_flag
_atom_site_refinement_flags
_atom_site_disorder_assembly
_atom_site_disorder_group
Bi1 Bi 0.166563(9) 0.037916(10) 0.482690(8) 0.02189(4) Uani 1 1 d . . .
C11 C 0.3045(2) -0.2099(3) 0.3006(2) 0.0233(6) Uani 1 1 d . . .
H11A H 0.2654 -0.2508 0.3689 0.028 Uiso 1 1 calc R . .
C12 C 0.2114(3) -0.1444(3) 0.2315(3) 0.0315(7) Uani 1 1 d . . .
H12A H 0.1559 -0.0879 0.2605 0.038 Uiso 1 1 calc R . .
H12B H 0.2461 -0.1062 0.1608 0.038 Uiso 1 1 calc R . .
C13 C 0.1500(3) -0.2226(3) 0.2261(3) 0.0412(9) Uani 1 1 d . . .
H13A H 0.1121 -0.2581 0.2964 0.049 Uiso 1 1 calc R . .
H13B H 0.0916 -0.1793 0.1818 0.049 Uiso 1 1 calc R . .
C14 C 0.2353(4) -0.3124(3) 0.1810(3) 0.0462(10) Uani 1 1 d . . .
H14A H 0.2685 -0.2773 0.1086 0.055 Uiso 1 1 calc R . .
H14B H 0.1957 -0.3634 0.1810 0.055 Uiso 1 1 calc R . .
C15 C 0.3308(3) -0.3781(3) 0.2473(4) 0.0469(10) Uani 1 1 d . . .
H15A H 0.3867 -0.4319 0.2154 0.056 Uiso 1 1 calc R . .
H15B H 0.2982 -0.4196 0.3176 0.056 Uiso 1 1 calc R . .
C16 C 0.3914(3) -0.3005(3) 0.2562(3) 0.0365(8) Uani 1 1 d . . .
H16A H 0.4480 -0.3445 0.3022 0.044 Uiso 1 1 calc R . .
H16B H 0.4314 -0.2650 0.1869 0.044 Uiso 1 1 calc R . .
C21 C 0.5127(2) -0.1158(3) 0.2521(2) 0.0221(6) Uani 1 1 d . . .
H21A H 0.5056 -0.1026 0.1796 0.027 Uiso 1 1 calc R . .
C22 C 0.6150(2) -0.2193(3) 0.2766(2) 0.0259(6) Uani 1 1 d . . .
H22A H 0.5951 -0.2856 0.2822 0.031 Uiso 1 1 calc R . .
H22B H 0.6349 -0.2311 0.3434 0.031 Uiso 1 1 calc R . .
C23 C 0.7177(3) -0.1994(3) 0.1870(3) 0.0330(7) Uani 1 1 d . . .
H23A H 0.7832 -0.2638 0.2024 0.040 Uiso 1 1 calc R . .
H23B H 0.6985 -0.1925 0.1215 0.040 Uiso 1 1 calc R . .
C24 C 0.7503(3) -0.0940(3) 0.1727(3) 0.0386(8) Uani 1 1 d . . .
H24A H 0.7792 -0.1047 0.2346 0.046 Uiso 1 1 calc R . .
H24B H 0.8113 -0.0815 0.1121 0.046 Uiso 1 1 calc R . .
C25 C 0.6487(3) 0.0081(3) 0.1565(3) 0.0331(7) Uani 1 1 d . . .
H25A H 0.6259 0.0251 0.0896 0.040 Uiso 1 1 calc R . .
H25B H 0.6704 0.0724 0.1538 0.040 Uiso 1 1 calc R . .
C26 C 0.5476(3) -0.0127(3) 0.2462(2) 0.0253(6) Uani 1 1 d . . .
H26A H 0.4828 0.0531 0.2343 0.030 Uiso 1 1 calc R . .
H26B H 0.5689 -0.0259 0.3127 0.030 Uiso 1 1 calc R . .
C31 C 0.3796(3) -0.1914(3) 0.4721(2) 0.0234(6) Uani 1 1 d . . .
H31A H 0.3008 -0.1783 0.5113 0.028 Uiso 1 1 calc R . .
C32 C 0.4430(3) -0.1368(3) 0.5096(2) 0.0249(6) Uani 1 1 d . . .
H32A H 0.5223 -0.1478 0.4736 0.030 Uiso 1 1 calc R . .
H32B H 0.4077 -0.0566 0.4905 0.030 Uiso 1 1 calc R . .
C33 C 0.4406(3) -0.1857(3) 0.6287(3) 0.0387(8) Uani 1 1 d . . .
H33A H 0.4868 -0.1533 0.6480 0.046 Uiso 1 1 calc R . .
H33B H 0.3622 -0.1659 0.6650 0.046 Uiso 1 1 calc R . .
C34 C 0.4867(4) -0.3131(3) 0.6642(3) 0.0435(9) Uani 1 1 d . . .
H34A H 0.4785 -0.3423 0.7406 0.052 Uiso 1 1 calc R . .
H34B H 0.5678 -0.3328 0.6350 0.052 Uiso 1 1 calc R . .
C35 C 0.4218(3) -0.3665(3) 0.6277(3) 0.0405(9) Uani 1 1 d . . .
H35A H 0.3419 -0.3522 0.6618 0.049 Uiso 1 1 calc R . .
H35B H 0.4545 -0.4472 0.6488 0.049 Uiso 1 1 calc R . .
C36 C 0.4284(3) -0.3193(3) 0.5076(3) 0.0296(7) Uani 1 1 d . . .
H36A H 0.3851 -0.3532 0.4868 0.036 Uiso 1 1 calc R . .
H36B H 0.5079 -0.3379 0.4733 0.036 Uiso 1 1 calc R . .
C41 C 0.0270(2) 0.2432(3) 0.1456(2) 0.0212(6) Uani 1 1 d . . .
H41A H -0.0283 0.3172 0.1301 0.025 Uiso 1 1 calc R . .
C42 C -0.0393(3) 0.1585(3) 0.2260(3) 0.0271(7) Uani 1 1 d . . .
H42A H 0.0140 0.0849 0.2465 0.033 Uiso 1 1 calc R . .
H42B H -0.0734 0.1805 0.2888 0.033 Uiso 1 1 calc R . .
C43 C -0.1338(3) 0.1511(3) 0.1815(3) 0.0344(8) Uani 1 1 d . . .
H43A H -0.1681 0.0916 0.2321 0.041 Uiso 1 1 calc R . .
H43B H -0.1934 0.2212 0.1712 0.041 Uiso 1 1 calc R . .
C44 C -0.0871(3) 0.1280(3) 0.0770(3) 0.0396(9) Uani 1 1 d . . .
H44A H -0.0340 0.0539 0.0885 0.048 Uiso 1 1 calc R . .
H44B H -0.1500 0.1290 0.0486 0.048 Uiso 1 1 calc R . .
C45 C -0.0260(3) 0.2154(3) -0.0015(3) 0.0337(8) Uani 1 1 d . . .
H45A H -0.0802 0.2889 -0.0162 0.040 Uiso 1 1 calc R . .
H45B H 0.0042 0.1987 -0.0673 0.040 Uiso 1 1 calc R . .
C46 C 0.0727(3) 0.2171(3) 0.0419(3) 0.0303(7) Uani 1 1 d . . .
H46A H 0.1287 0.1446 0.0537 0.036 Uiso 1 1 calc R . .
H46B H 0.1107 0.2736 -0.0093 0.036 Uiso 1 1 calc R . .
C51 C 0.0547(2) 0.3425(3) 0.2896(2) 0.0234(6) Uani 1 1 d . . .
H51A H 0.0358 0.2910 0.3607 0.028 Uiso 1 1 calc R . .
C52 C -0.0612(3) 0.4202(3) 0.2588(3) 0.0313(7) Uani 1 1 d . . .
H52A H -0.0483 0.4724 0.1879 0.038 Uiso 1 1 calc R . .
H52B H -0.1083 0.3756 0.2588 0.038 Uiso 1 1 calc R . .
C53 C -0.1249(3) 0.4860(3) 0.3360(3) 0.0420(9) Uani 1 1 d . . .
H53A H -0.1952 0.5377 0.3121 0.050 Uiso 1 1 calc R . .
H53B H -0.1458 0.4341 0.4052 0.050 Uiso 1 1 calc R . .
C54 C -0.0524(4) 0.5512(3) 0.3451(3) 0.0460(10) Uani 1 1 d . . .
H54A H -0.0941 0.5894 0.3966 0.055 Uiso 1 1 calc R . .
H54B H -0.0365 0.6076 0.2774 0.055 Uiso 1 1 calc R . .
C55 C 0.0596(3) 0.4724(3) 0.3790(3) 0.0416(9) Uani 1 1 d . . .
H55A H 0.0435 0.4194 0.4488 0.050 Uiso 1 1 calc R . .
H55B H 0.1060 0.5153 0.3832 0.050 Uiso 1 1 calc R . .
C56 C 0.1267(3) 0.4084(3) 0.3018(3) 0.0311(7) Uani 1 1 d . . .
H56A H 0.1964 0.3567 0.3270 0.037 Uiso 1 1 calc R . .
H56B H 0.1487 0.4609 0.2334 0.037 Uiso 1 1 calc R . .
C61 C 0.2317(2) 0.3270(3) 0.0943(2) 0.0219(6) Uani 1 1 d . . .
H61A H 0.2578 0.2828 0.0461 0.026 Uiso 1 1 calc R . .
C62 C 0.1761(3) 0.4457(3) 0.0264(2) 0.0277(7) Uani 1 1 d . . .
H62A H 0.1073 0.4455 0.0075 0.033 Uiso 1 1 calc R . .
H62B H 0.1543 0.4973 0.0661 0.033 Uiso 1 1 calc R . .
C63 C 0.2618(3) 0.4837(3) -0.0738(3) 0.0414(9) Uani 1 1 d . . .
H63A H 0.2282 0.5602 -0.1150 0.050 Uiso 1 1 calc R . .
H63B H 0.2774 0.4360 -0.1164 0.050 Uiso 1 1 calc R . .
C64 C 0.3748(4) 0.4782(4) -0.0473(3) 0.0522(11) Uani 1 1 d . . .
H64A H 0.4287 0.4990 -0.1122 0.063 Uiso 1 1 calc R . .
H64B H 0.3605 0.5315 -0.0108 0.063 Uiso 1 1 calc R . .
C65 C 0.4273(3) 0.3609(3) 0.0221(3) 0.0417(9) Uani 1 1 d . . .
H65A H 0.4479 0.3085 -0.0166 0.050 Uiso 1 1 calc R . .
H65B H 0.4969 0.3603 0.0401 0.050 Uiso 1 1 calc R . .
C66 C 0.3434(3) 0.3238(3) 0.1224(3) 0.0283(7) Uani 1 1 d . . .
H66A H 0.3263 0.3733 0.1635 0.034 Uiso 1 1 calc R . .
H66B H 0.3774 0.2482 0.1649 0.034 Uiso 1 1 calc R . .
Cl1 Cl 0.33801(6) 0.06978(7) 0.10451(6) 0.02632(15) Uani 1 1 d . . .
Cl2 Cl 0.23556(8) 0.18117(9) 0.51258(8) 0.0428(2) Uani 1 1 d . . .
Cl3 Cl -0.05201(6) 0.14181(7) 0.50907(7) 0.03167(17) Uani 1 1 d . . .
P1 P 0.13744(6) 0.25098(6) 0.20664(6) 0.01810(14) Uani 1 1 d . . .
P2 P 0.36646(6) -0.11800(6) 0.33010(6) 0.01869(14) Uani 1 1 d . . .
Pt1 Pt 0.247788(8) 0.068204(9) 0.282530(8) 0.01648(4) Uani 1 1 d . . .

loop_
_atom_site_aniso_label
_atom_site_aniso_U_11
_atom_site_aniso_U_22
_atom_site_aniso_U_33
_atom_site_aniso_U_23
_atom_site_aniso_U_13
_atom_site_aniso_U_12
Bi1 0.02029(6) 0.02444(7) 0.01644(6) -0.00428(5) -0.00138(4) -0.00448(5)
C11 0.0226(14) 0.0230(16) 0.0282(15) -0.0100(13) -0.0067(12) -0.0069(12)
C12 0.0321(17) 0.0255(18) 0.0422(19) -0.0126(15) -0.0179(15) -0.0026(14)
C13 0.042(2) 0.036(2) 0.059(2) -0.0170(19) -0.0289(18) -0.0078(16)
C14 0.058(2) 0.039(2) 0.058(3) -0.022(2) -0.022(2) -0.0152(19)
C15 0.048(2) 0.032(2) 0.075(3) -0.030(2) -0.023(2) -0.0019(17)
C16 0.0313(17) 0.030(2) 0.054(2) -0.0242(18) -0.0104(16) -0.0005(14)
C21 0.0169(13) 0.0240(16) 0.0227(14) -0.0081(12) -0.0016(11) -0.0028(11)
C22 0.0209(14) 0.0253(17) 0.0269(15) -0.0075(13) -0.0048(12) -0.0010(12)
C23 0.0224(15) 0.037(2) 0.0317(17) -0.0125(15) -0.0023(13) 0.0022(14)
C24 0.0230(16) 0.046(2) 0.043(2) -0.0164(18) 0.0050(14) -0.0093(15)
C25 0.0293(16) 0.0319(19) 0.0355(18) -0.0071(15) 0.0005(14) -0.0141(14)
C26 0.0233(14) 0.0244(16) 0.0289(16) -0.0094(13) -0.0036(12) -0.0069(12)
C31 0.0229(14) 0.0223(16) 0.0214(14) -0.0045(12) -0.0040(11) -0.0043(12)
C32 0.0255(14) 0.0239(16) 0.0230(15) -0.0039(13) -0.0080(12) -0.0049(12)
C33 0.049(2) 0.043(2) 0.0226(16) -0.0072(16) -0.0097(15) -0.0121(18)
C34 0.061(2) 0.040(2) 0.0260(17) 0.0039(16) -0.0231(17) -0.0137(19)
C35 0.054(2) 0.029(2) 0.0325(19) 0.0056(15) -0.0178(17) -0.0132(17)
C36 0.0341(17) 0.0207(17) 0.0313(17) -0.0041(14) -0.0134(14) -0.0025(13)
C41 0.0171(13) 0.0249(16) 0.0207(14) -0.0062(12) -0.0041(11) -0.0049(11)
C42 0.0244(15) 0.0296(18) 0.0267(15) -0.0038(14) -0.0033(12) -0.0131(13)
C43 0.0282(16) 0.046(2) 0.0337(18) -0.0102(16) -0.0042(14) -0.0194(16)
C44 0.0366(19) 0.047(2) 0.046(2) -0.0183(19) -0.0115(16) -0.0169(17)
C45 0.0268(16) 0.050(2) 0.0293(17) -0.0172(16) -0.0079(13) -0.0081(15)
C46 0.0237(15) 0.047(2) 0.0249(15) -0.0153(15) -0.0024(12) -0.0127(14)
C51 0.0224(14) 0.0206(16) 0.0231(14) -0.0058(12) -0.0045(11) -0.0015(12)
C52 0.0270(16) 0.0272(18) 0.0393(19) -0.0154(15) -0.0090(14) 0.0015(13)
C53 0.0355(19) 0.038(2) 0.045(2) -0.0216(18) -0.0049(16) 0.0073(16)
C54 0.059(2) 0.037(2) 0.043(2) -0.0242(19) -0.0132(19) 0.0027(19)
C55 0.052(2) 0.042(2) 0.0366(19) -0.0225(18) -0.0122(17) -0.0043(18)
C56 0.0354(17) 0.0299(19) 0.0297(17) -0.0115(15) -0.0095(14) -0.0050(14)
C61 0.0189(13) 0.0226(16) 0.0212(14) -0.0018(12) -0.0039(11) -0.0073(11)
C62 0.0288(15) 0.0231(17) 0.0248(15) 0.0015(13) -0.0067(12) -0.0080(13)
C63 0.045(2) 0.034(2) 0.0294(18) 0.0078(15) -0.0042(15) -0.0145(17)
C64 0.049(2) 0.054(3) 0.048(2) 0.004(2) -0.0005(19) -0.036(2)
C65 0.0263(17) 0.050(2) 0.045(2) -0.0062(19) -0.0017(15) -0.0197(17)
C66 0.0227(14) 0.0304(18) 0.0331(17) -0.0066(14) -0.0066(12) -0.0114(13)
Cl1 0.0274(4) 0.0269(4) 0.0174(3) -0.0058(3) -0.0030(3) -0.0005(3)
Cl2 0.0490(5) 0.0461(6) 0.0457(5) -0.0184(4) -0.0185(4) -0.0148(4)
Cl3 0.0226(3) 0.0302(4) 0.0362(4) -0.0112(3) 0.0047(3) -0.0068(3)
P1 0.0175(3) 0.0178(4) 0.0177(3) -0.0035(3) -0.0037(3) -0.0052(3)
P2 0.0168(3) 0.0180(4) 0.0201(3) -0.0053(3) -0.0045(3) -0.0031(3)
Pt1 0.01539(6) 0.01667(7) 0.01549(6) -0.00374(5) -0.00257(4) -0.00363(4)

loop_
_atom_type_symbol
_atom_type_description
_atom_type_scat_dispersion_real
_atom_type_scat_dispersion_imag
_atom_type_scat_source
C C 0.0033 0.0016 'International Tables Vol C Tables 4.2.6.8 and 6.1.1.4'
H H 0.0000 0.0000 'International Tables Vol C Tables 4.2.6.8 and 6.1.1.4'
P P 0.1023 0.0942 'International Tables Vol C Tables 4.2.6.8 and 6.1.1.4'
Cl Cl 0.1484 0.1585 'International Tables Vol C Tables 4.2.6.8 and 6.1.1.4'
Pt Pt -1.7033 8.3905 'International Tables Vol C Tables 4.2.6.8 and 6.1.1.4'
Bi Bi -4.1077 10.2566 'International Tables Vol C Tables 4.2.6.8 and 6.1.1.4'

loop_
_geom_angle_atom_site_label_1
_geom_angle_atom_site_label_2
_geom_angle_atom_site_label_3
_geom_angle
_geom_angle_site_symmetry_1
_geom_angle_site_symmetry_3
_geom_angle_publ_flag
Cl2 Bi1 Pt1 101.19(3) . . ?
Cl2 Bi1 Cl3 95.63(3) . . ?
Pt1 Bi1 Cl3 110.20(2) . . ?
C12 C11 C16 109.7(3) . . ?
C12 C11 P2 113.6(2) . . ?
C16 C11 P2 116.0(2) . . ?
C12 C11 H11A 105.5 . . ?
C16 C11 H11A 105.5 . . ?
P2 C11 H11A 105.5 . . ?
C13 C12 C11 111.0(3) . . ?
C13 C12 H12A 109.4 . . ?
C11 C12 H12A 109.4 . . ?
C13 C12 H12B 109.4 . . ?
C11 C12 H12B 109.4 . . ?
H12A C12 H12B 108.0 . . ?
C14 C13 C12 110.5(3) . . ?
C14 C13 H13A 109.5 . . ?
C12 C13 H13A 109.5 . . ?
C14 C13 H13B 109.5 . . ?
C12 C13 H13B 109.5 . . ?
H13A C13 H13B 108.1 . . ?
C13 C14 C15 110.2(3) . . ?
C13 C14 H14A 109.6 . . ?
C15 C14 H14A 109.6 . . ?
C13 C14 H14B 109.6 . . ?
C15 C14 H14B 109.6 . . ?
H14A C14 H14B 108.1 . . ?
C14 C15 C16 111.9(3) . . ?
C14 C15 H15A 109.2 . . ?
C16 C15 H15A 109.2 . . ?
C14 C15 H15B 109.2 . . ?
C16 C15 H15B 109.2 . . ?
H15A C15 H15B 107.9 . . ?
C11 C16 C15 110.7(3) . . ?
C11 C16 H16A 109.5 . . ?
C15 C16 H16A 109.5 . . ?
C11 C16 H16B 109.5 . . ?
C15 C16 H16B 109.5 . . ?
H16A C16 H16B 108.1 . . ?
C22 C21 C26 108.2(2) . . ?
C22 C21 P2 121.1(2) . . ?
C26 C21 P2 111.0(2) . . ?
C22 C21 H21A 105.1 . . ?
C26 C21 H21A 105.1 . . ?
P2 C21 H21A 105.1 . . ?
C21 C22 C23 108.6(3) . . ?
C21 C22 H22A 110.0 . . ?
C23 C22 H22A 110.0 . . ?
C21 C22 H22B 110.0 . . ?
C23 C22 H22B 110.0 . . ?
H22A C22 H22B 108.4 . . ?
C24 C23 C22 112.1(3) . . ?
C24 C23 H23A 109.2 . . ?
C22 C23 H23A 109.2 . . ?
C24 C23 H23B 109.2 . . ?
C22 C23 H23B 109.2 . . ?
H23A C23 H23B 107.9 . . ?
C25 C24 C23 111.6(3) . . ?
C25 C24 H24A 109.3 . . ?
C23 C24 H24A 109.3 . . ?
C25 C24 H24B 109.3 . . ?
C23 C24 H24B 109.3 . . ?
H24A C24 H24B 108.0 . . ?
C24 C25 C26 110.6(3) . . ?
C24 C25 H25A 109.5 . . ?
C26 C25 H25A 109.5 . . ?
C24 C25 H25B 109.5 . . ?
C26 C25 H25B 109.5 . . ?
H25A C25 H25B 108.1 . . ?
C25 C26 C21 110.1(3) . . ?
C25 C26 H26A 109.6 . . ?
C21 C26 H26A 109.6 . . ?
C25 C26 H26B 109.6 . . ?
C21 C26 H26B 109.6 . . ?
H26A C26 H26B 108.2 . . ?
C36 C31 C32 110.3(2) . . ?
C36 C31 P2 117.6(2) . . ?
C32 C31 P2 111.6(2) . . ?
C36 C31 H31A 105.5 . . ?
C32 C31 H31A 105.5 . . ?
P2 C31 H31A 105.5 . . ?
C33 C32 C31 112.2(3) . . ?
C33 C32 H32A 109.2 . . ?
C31 C32 H32A 109.2 . . ?
C33 C32 H32B 109.2 . . ?
C31 C32 H32B 109.2 . . ?
H32A C32 H32B 107.9 . . ?
C34 C33 C32 111.3(3) . . ?
C34 C33 H33A 109.4 . . ?
C32 C33 H33A 109.4 . . ?
C34 C33 H33B 109.4 . . ?
C32 C33 H33B 109.4 . . ?
H33A C33 H33B 108.0 . . ?
C33 C34 C35 110.8(3) . . ?
C33 C34 H34A 109.5 . . ?
C35 C34 H34A 109.5 . . ?
C33 C34 H34B 109.5 . . ?
C35 C34 H34B 109.5 . . ?
H34A C34 H34B 108.1 . . ?
C34 C35 C36 111.2(3) . . ?
C34 C35 H35A 109.4 . . ?
C36 C35 H35A 109.4 . . ?
C34 C35 H35B 109.4 . . ?
C36 C35 H35B 109.4 . . ?
H35A C35 H35B 108.0 . . ?
C35 C36 C31 110.4(3) . . ?
C35 C36 H36A 109.6 . . ?
C31 C36 H36A 109.6 . . ?
C35 C36 H36B 109.6 . . ?
C31 C36 H36B 109.6 . . ?
H36A C36 H36B 108.1 . . ?
C46 C41 C42 110.5(3) . . ?
C46 C41 P1 115.15(19) . . ?
C42 C41 P1 109.8(2) . . ?
C46 C41 H41A 107.0 . . ?
C42 C41 H41A 107.0 . . ?
P1 C41 H41A 107.0 . . ?
C43 C42 C41 112.2(3) . . ?
C43 C42 H42A 109.2 . . ?
C41 C42 H42A 109.2 . . ?
C43 C42 H42B 109.2 . . ?
C41 C42 H42B 109.2 . . ?
H42A C42 H42B 107.9 . . ?
C44 C43 C42 111.6(3) . . ?
C44 C43 H43A 109.3 . . ?
C42 C43 H43A 109.3 . . ?
C44 C43 H43B 109.3 . . ?
C42 C43 H43B 109.3 . . ?
H43A C43 H43B 108.0 . . ?
C45 C44 C43 110.6(3) . . ?
C45 C44 H44A 109.5 . . ?
C43 C44 H44A 109.5 . . ?
C45 C44 H44B 109.5 . . ?
C43 C44 H44B 109.5 . . ?
H44A C44 H44B 108.1 . . ?
C44 C45 C46 110.7(3) . . ?
C44 C45 H45A 109.5 . . ?
C46 C45 H45A 109.5 . . ?
C44 C45 H45B 109.5 . . ?
C46 C45 H45B 109.5 . . ?
H45A C45 H45B 108.1 . . ?
C41 C46 C45 110.3(2) . . ?
C41 C46 H46A 109.6 . . ?
C45 C46 H46A 109.6 . . ?
C41 C46 H46B 109.6 . . ?
C45 C46 H46B 109.6 . . ?
H46A C46 H46B 108.1 . . ?
C56 C51 C52 110.9(3) . . ?
C56 C51 P1 113.0(2) . . ?
C52 C51 P1 115.5(2) . . ?
C56 C51 H51A 105.5 . . ?
C52 C51 H51A 105.5 . . ?
P1 C51 H51A 105.5 . . ?
C53 C52 C51 111.1(3) . . ?
C53 C52 H52A 109.4 . . ?
C51 C52 H52A 109.4 . . ?
C53 C52 H52B 109.4 . . ?
C51 C52 H52B 109.4 . . ?
H52A C52 H52B 108.0 . . ?
C54 C53 C52 111.9(3) . . ?
C54 C53 H53A 109.2 . . ?
C52 C53 H53A 109.2 . . ?
C54 C53 H53B 109.2 . . ?
C52 C53 H53B 109.2 . . ?
H53A C53 H53B 107.9 . . ?
C53 C54 C55 110.0(3) . . ?
C53 C54 H54A 109.7 . . ?
C55 C54 H54A 109.7 . . ?
C53 C54 H54B 109.7 . . ?
C55 C54 H54B 109.7 . . ?
H54A C54 H54B 108.2 . . ?
C54 C55 C56 111.5(3) . . ?
C54 C55 H55A 109.3 . . ?
C56 C55 H55A 109.3 . . ?
C54 C55 H55B 109.3 . . ?
C56 C55 H55B 109.3 . . ?
H55A C55 H55B 108.0 . . ?
C55 C56 C51 111.1(3) . . ?
C55 C56 H56A 109.4 . . ?
C51 C56 H56A 109.4 . . ?
C55 C56 H56B 109.4 . . ?
C51 C56 H56B 109.4 . . ?
H56A C56 H56B 108.0 . . ?
C62 C61 C66 111.0(3) . . ?
C62 C61 P1 117.6(2) . . ?
C66 C61 P1 114.0(2) . . ?
C62 C61 H61A 104.2 . . ?
C66 C61 H61A 104.2 . . ?
P1 C61 H61A 104.2 . . ?
C63 C62 C61 109.3(3) . . ?
C63 C62 H62A 109.8 . . ?
C61 C62 H62A 109.8 . . ?
C63 C62 H62B 109.8 . . ?
C61 C62 H62B 109.8 . . ?
H62A C62 H62B 108.3 . . ?
C62 C63 C64 111.4(3) . . ?
C62 C63 H63A 109.3 . . ?
C64 C63 H63A 109.3 . . ?
C62 C63 H63B 109.3 . . ?
C64 C63 H63B 109.3 . . ?
H63A C63 H63B 108.0 . . ?
C65 C64 C63 111.1(3) . . ?
C65 C64 H64A 109.4 . . ?
C63 C64 H64A 109.4 . . ?
C65 C64 H64B 109.4 . . ?
C63 C64 H64B 109.4 . . ?
H64A C64 H64B 108.0 . . ?
C66 C65 C64 110.8(3) . . ?
C66 C65 H65A 109.5 . . ?
C64 C65 H65A 109.5 . . ?
C66 C65 H65B 109.5 . . ?
C64 C65 H65B 109.5 . . ?
H65A C65 H65B 108.1 . . ?
C65 C66 C61 109.8(3) . . ?
C65 C66 H66A 109.7 . . ?
C61 C66 H66A 109.7 . . ?
C65 C66 H66B 109.7 . . ?
C61 C66 H66B 109.7 . . ?
H66A C66 H66B 108.2 . . ?
C61 P1 C41 104.70(13) . . ?
C61 P1 C51 108.78(14) . . ?
C41 P1 C51 104.31(13) . . ?
C61 P1 Pt1 108.16(10) . . ?
C41 P1 Pt1 109.22(10) . . ?
C51 P1 Pt1 120.54(10) . . ?
C21 P2 C31 108.22(13) . . ?
C21 P2 C11 110.97(13) . . ?
C31 P2 C11 102.98(14) . . ?
C21 P2 Pt1 107.97(10) . . ?
C31 P2 Pt1 117.79(10) . . ?
C11 P2 Pt1 108.82(10) . . ?
P1 Pt1 P2 170.41(3) . . ?
P1 Pt1 Cl1 87.02(3) . . ?
P2 Pt1 Cl1 83.72(3) . . ?
P1 Pt1 Bi1 100.78(2) . . ?
P2 Pt1 Bi1 88.460(19) . . ?
Cl1 Pt1 Bi1 172.164(19) . . ?

loop_
_geom_bond_atom_site_label_1
_geom_bond_atom_site_label_2
_geom_bond_distance
_geom_bond_site_symmetry_2
_geom_bond_publ_flag
Bi1 Cl2 2.5540(10) . ?
Bi1 Pt1 2.6052(7) . ?
Bi1 Cl3 2.6153(10) . ?
C11 C12 1.529(4) . ?
C11 C16 1.533(4) . ?
C11 P2 1.869(3) . ?
C11 H11A 0.9800 . ?
C12 C13 1.525(4) . ?
C12 H12A 0.9700 . ?
C12 H12B 0.9700 . ?
C13 C14 1.524(5) . ?
C13 H13A 0.9700 . ?
C13 H13B 0.9700 . ?
C14 C15 1.529(5) . ?
C14 H14A 0.9700 . ?
C14 H14B 0.9700 . ?
C15 C16 1.533(5) . ?
C15 H15A 0.9700 . ?
C15 H15B 0.9700 . ?
C16 H16A 0.9700 . ?
C16 H16B 0.9700 . ?
C21 C22 1.536(4) . ?
C21 C26 1.548(4) . ?
C21 P2 1.854(3) . ?
C21 H21A 0.9800 . ?
C22 C23 1.537(4) . ?
C22 H22A 0.9700 . ?
C22 H22B 0.9700 . ?
C23 C24 1.522(5) . ?
C23 H23A 0.9700 . ?
C23 H23B 0.9700 . ?
C24 C25 1.512(5) . ?
C24 H24A 0.9700 . ?
C24 H24B 0.9700 . ?
C25 C26 1.525(4) . ?
C25 H25A 0.9700 . ?
C25 H25B 0.9700 . ?
C26 H26A 0.9700 . ?
C26 H26B 0.9700 . ?
C31 C36 1.533(4) . ?
C31 C32 1.535(4) . ?
C31 P2 1.862(3) . ?
C31 H31A 0.9800 . ?
C32 C33 1.525(4) . ?
C32 H32A 0.9700 . ?
C32 H32B 0.9700 . ?
C33 C34 1.524(5) . ?
C33 H33A 0.9700 . ?
C33 H33B 0.9700 . ?
C34 C35 1.526(5) . ?
C34 H34A 0.9700 . ?
C34 H34B 0.9700 . ?
C35 C36 1.530(5) . ?
C35 H35A 0.9700 . ?
C35 H35B 0.9700 . ?
C36 H36A 0.9700 . ?
C36 H36B 0.9700 . ?
C41 C46 1.526(4) . ?
C41 C42 1.535(4) . ?
C41 P1 1.864(3) . ?
C41 H41A 0.9800 . ?
C42 C43 1.527(4) . ?
C42 H42A 0.9700 . ?
C42 H42B 0.9700 . ?
C43 C44 1.519(5) . ?
C43 H43A 0.9700 . ?
C43 H43B 0.9700 . ?
C44 C45 1.514(5) . ?
C44 H44A 0.9700 . ?
C44 H44B 0.9700 . ?
C45 C46 1.532(4) . ?
C45 H45A 0.9700 . ?
C45 H45B 0.9700 . ?
C46 H46A 0.9700 . ?
C46 H46B 0.9700 . ?
C51 C56 1.534(4) . ?
C51 C52 1.536(4) . ?
C51 P1 1.866(3) . ?
C51 H51A 0.9800 . ?
C52 C53 1.532(5) . ?
C52 H52A 0.9700 . ?
C52 H52B 0.9700 . ?
C53 C54 1.512(6) . ?
C53 H53A 0.9700 . ?
C53 H53B 0.9700 . ?
C54 C55 1.513(5) . ?
C54 H54A 0.9700 . ?
C54 H54B 0.9700 . ?
C55 C56 1.523(4) . ?
C55 H55A 0.9700 . ?
C55 H55B 0.9700 . ?
C56 H56A 0.9700 . ?
C56 H56B 0.9700 . ?
C61 C62 1.535(4) . ?
C61 C66 1.539(4) . ?
C61 P1 1.849(3) . ?
C61 H61A 0.9800 . ?
C62 C63 1.529(4) . ?
C62 H62A 0.9700 . ?
C62 H62B 0.9700 . ?
C63 C64 1.534(5) . ?
C63 H63A 0.9700 . ?
C63 H63B 0.9700 . ?
C64 C65 1.519(6) . ?
C64 H64A 0.9700 . ?
C64 H64B 0.9700 . ?
C65 C66 1.516(5) . ?
C65 H65A 0.9700 . ?
C65 H65B 0.9700 . ?
C66 H66A 0.9700 . ?
C66 H66B 0.9700 . ?
Cl1 Pt1 2.4155(9) . ?
P1 Pt1 2.3525(9) . ?
P2 Pt1 2.3710(9) . ?

loop_
_geom_torsion_atom_site_label_1
_geom_torsion_atom_site_label_2
_geom_torsion_atom_site_label_3
_geom_torsion_atom_site_label_4
_geom_torsion
_geom_torsion_site_symmetry_1
_geom_torsion_site_symmetry_2
_geom_torsion_site_symmetry_3
_geom_torsion_site_symmetry_4
_geom_torsion_publ_flag
C16 C11 C12 C13 58.2(4) . . . . ?
P2 C11 C12 C13 -170.1(2) . . . . ?
C11 C12 C13 C14 -59.0(4) . . . . ?
C12 C13 C14 C15 56.8(5) . . . . ?
C13 C14 C15 C16 -55.6(5) . . . . ?
C12 C11 C16 C15 -56.1(4) . . . . ?
P2 C11 C16 C15 173.6(3) . . . . ?
C14 C15 C16 C11 55.7(5) . . . . ?
C26 C21 C22 C23 -60.7(3) . . . . ?
P2 C21 C22 C23 169.5(2) . . . . ?
C21 C22 C23 C24 57.9(4) . . . . ?
C22 C23 C24 C25 -54.6(4) . . . . ?
C23 C24 C25 C26 54.3(4) . . . . ?
C24 C25 C26 C21 -58.6(4) . . . . ?
C22 C21 C26 C25 62.2(3) . . . . ?
P2 C21 C26 C25 -162.7(2) . . . . ?
C36 C31 C32 C33 -55.1(3) . . . . ?
P2 C31 C32 C33 172.4(2) . . . . ?
C31 C32 C33 C34 54.4(4) . . . . ?
C32 C33 C34 C35 -54.7(4) . . . . ?
C33 C34 C35 C36 56.9(4) . . . . ?
C34 C35 C36 C31 -57.9(4) . . . . ?
C32 C31 C36 C35 56.3(3) . . . . ?
P2 C31 C36 C35 -174.3(2) . . . . ?
C46 C41 C42 C43 -53.7(4) . . . . ?
P1 C41 C42 C43 178.2(2) . . . . ?
C41 C42 C43 C44 53.3(4) . . . . ?
C42 C43 C44 C45 -55.3(4) . . . . ?
C43 C44 C45 C46 58.3(4) . . . . ?
C42 C41 C46 C45 56.2(4) . . . . ?
P1 C41 C46 C45 -178.8(2) . . . . ?
C44 C45 C46 C41 -59.1(4) . . . . ?
C56 C51 C52 C53 -53.2(4) . . . . ?
P1 C51 C52 C53 176.5(3) . . . . ?
C51 C52 C53 C54 55.3(4) . . . . ?
C52 C53 C54 C55 -57.1(4) . . . . ?
C53 C54 C55 C56 57.9(4) . . . . ?
C54 C55 C56 C51 -57.0(4) . . . . ?
C52 C51 C56 C55 54.3(4) . . . . ?
P1 C51 C56 C55 -174.2(2) . . . . ?
C66 C61 C62 C63 57.7(4) . . . . ?
P1 C61 C62 C63 -168.5(2) . . . . ?
C61 C62 C63 C64 -56.0(4) . . . . ?
C62 C63 C64 C65 56.1(5) . . . . ?
C63 C64 C65 C66 -56.8(5) . . . . ?
C64 C65 C66 C61 57.9(4) . . . . ?
C62 C61 C66 C65 -59.0(4) . . . . ?
P1 C61 C66 C65 165.4(2) . . . . ?
C62 C61 P1 C41 58.7(3) . . . . ?
C66 C61 P1 C41 -168.8(2) . . . . ?
C62 C61 P1 C51 -52.4(3) . . . . ?
C66 C61 P1 C51 80.2(2) . . . . ?
C62 C61 P1 Pt1 175.1(2) . . . . ?
C66 C61 P1 Pt1 -52.4(2) . . . . ?
C46 C41 P1 C61 41.2(3) . . . . ?
C42 C41 P1 C61 166.6(2) . . . . ?
C46 C41 P1 C51 155.4(2) . . . . ?
C42 C41 P1 C51 -79.1(2) . . . . ?
C46 C41 P1 Pt1 -74.4(2) . . . . ?
C42 C41 P1 Pt1 51.0(2) . . . . ?
C56 C51 P1 C61 -39.5(3) . . . . ?
C52 C51 P1 C61 89.7(3) . . . . ?
C56 C51 P1 C41 -150.9(2) . . . . ?
C52 C51 P1 C41 -21.6(3) . . . . ?
C56 C51 P1 Pt1 86.1(2) . . . . ?
C52 C51 P1 Pt1 -144.6(2) . . . . ?
C22 C21 P2 C31 41.6(3) . . . . ?
C26 C21 P2 C31 -86.9(2) . . . . ?
C22 C21 P2 C11 -70.7(3) . . . . ?
C26 C21 P2 C11 160.8(2) . . . . ?
C22 C21 P2 Pt1 170.1(2) . . . . ?
C26 C21 P2 Pt1 41.6(2) . . . . ?
C36 C31 P2 C21 -73.2(3) . . . . ?
C32 C31 P2 C21 55.6(2) . . . . ?
C36 C31 P2 C11 44.3(3) . . . . ?
C32 C31 P2 C11 173.1(2) . . . . ?
C36 C31 P2 Pt1 164.04(19) . . . . ?
C32 C31 P2 Pt1 -67.2(2) . . . . ?
C12 C11 P2 C21 -105.6(2) . . . . ?
C16 C11 P2 C21 22.9(3) . . . . ?
C12 C11 P2 C31 138.8(2) . . . . ?
C16 C11 P2 C31 -92.7(3) . . . . ?
C12 C11 P2 Pt1 13.1(2) . . . . ?
C16 C11 P2 Pt1 141.5(2) . . . . ?
C61 P1 Pt1 Cl1 -39.78(10) . . . . ?
C41 P1 Pt1 Cl1 73.63(10) . . . . ?
C51 P1 Pt1 Cl1 -165.73(11) . . . . ?
C61 P1 Pt1 Bi1 141.01(10) . . . . ?
C41 P1 Pt1 Bi1 -105.58(10) . . . . ?
C51 P1 Pt1 Bi1 15.06(11) . . . . ?
C21 P2 Pt1 Cl1 45.11(10) . . . . ?
C31 P2 Pt1 Cl1 167.97(11) . . . . ?
C11 P2 Pt1 Cl1 -75.42(11) . . . . ?
C21 P2 Pt1 Bi1 -135.33(10) . . . . ?
C31 P2 Pt1 Bi1 -12.47(11) . . . . ?
C11 P2 Pt1 Bi1 104.14(11) . . . . ?
Cl2 Bi1 Pt1 P1 -66.92(3) . . . . ?
Cl3 Bi1 Pt1 P1 33.41(3) . . . . ?
Cl2 Bi1 Pt1 P2 115.70(3) . . . . ?
Cl3 Bi1 Pt1 P2 -143.97(3) . . . . ?
